data_7010790
loop_
_publ_author_name
'Alan Hazell'
'Christine J. McKenzie'
'Lars Preuss Nielsen'
'Siegfried Schindler'
'Markus Weitzer'

_publ_section_title
;
 Mononuclear non-heme iron(III) peroxide complexes: syntheses,
 characterisation, mass spectrometric and kinetic studies
;
_journal_issue 3
_journal_name_full 'J. Chem. Soc., Dalton Trans.'
_journal_page_first 310
_journal_page_last 317
_journal_paper_doi 10.1039/b103844n
_journal_year 2002
_chemical_formula_moiety 'C27 H29 Br Fe N5, Cl O4'
_chemical_formula_sum 'C27 H29 Br Cl Fe N5 O4'
_chemical_formula_weight 658.79
_chemical_name_common '[Fe(bztpen)Br]PF6'
_chemical_name_systematic
;                                  
[Fe(bztpen)Br]PF6                   
;
_space_group_IT_number 61
_symmetry_cell_setting orthorhombic
_symmetry_space_group_name_Hall '-P 2ac 2ab'
_symmetry_space_group_name_H-M 'P b c a'
_atom_type_scat_source IntTabIV
_cell_angle_alpha 90.0
_cell_angle_beta 90.0
_cell_angle_gamma 90.0
_cell_formula_units_Z 8
_cell_length_a 16.6209(7)
_cell_length_b 17.8973(8)
_cell_length_c 18.1065(8)
_cell_measurement_reflns_used 6820
_cell_measurement_temperature 120
_cell_measurement_theta_max 29.84
_cell_measurement_theta_min 2.0
_cell_volume 5386.1(4)
_computing_cell_refinement 'SAINT (Siemens, 1995)'
_computing_data_collection 'SMART (Siemens, 1995)'
_computing_data_reduction 'SAINT (Siemens, 1995)'
_computing_molecular_graphics
;                                  
ORTEP-III (Burnett & Johnson, 1996), KRYSTAL                    
;
_computing_publication_material KRYSTAL
_computing_structure_refinement 'modified ORFLS(1962), KRYSTAL'
_computing_structure_solution
;                                  
SIR97 (Cascarano et al., 1996) KRYSTAL                           
;
_diffrn_ambient_temperature 120
_diffrn_measured_fraction_theta_full 0.996
_diffrn_measured_fraction_theta_max 0.996
_diffrn_measurement_device 'Siemens SMART CCD diffractometer'
_diffrn_measurement_method
;                                  
\w rotation scans with narrow     
frames                             
;
_diffrn_radiation_monochromator graphite
_diffrn_radiation_source 'x-ray tube'
_diffrn_radiation_type 'Mo K\a'
_diffrn_radiation_wavelength 0.71073
_diffrn_reflns_av_R_equivalents 0.066
_diffrn_reflns_limit_h_max 22
_diffrn_reflns_limit_h_min -23
_diffrn_reflns_limit_k_max 24
_diffrn_reflns_limit_k_min -25
_diffrn_reflns_limit_l_max 25
_diffrn_reflns_limit_l_min -25
_diffrn_reflns_number 67452
_diffrn_reflns_reduction_process 67452
_diffrn_reflns_theta_full 29.84
_diffrn_reflns_theta_max 29.84
_diffrn_reflns_theta_min 2.0
_diffrn_standards_decay_% 0
_exptl_absorpt_coefficient_mu 2.191
_exptl_absorpt_correction_T_max 0.646
_exptl_absorpt_correction_T_min 0.391
_exptl_absorpt_correction_type integration
_exptl_absorpt_process_details XPREP,1995
_exptl_crystal_colour yellow-brown
_exptl_crystal_density_diffrn 1.625
_exptl_crystal_density_meas ?
_exptl_crystal_density_method .
_exptl_crystal_description block
_exptl_crystal_F_000 2688
_exptl_crystal_size_max 0.50
_exptl_crystal_size_mid 0.40
_exptl_crystal_size_min 0.20
_refine_diff_density_max 0.64(7)
_refine_diff_density_min -0.43(7)
_refine_ls_goodness_of_fit_ref 1.030
_refine_ls_hydrogen_treatment constr
_refine_ls_matrix_type full
_refine_ls_number_constraints 0
_refine_ls_number_parameters 352
_refine_ls_number_reflns 6422
_refine_ls_number_restraints 0
_refine_ls_R_factor_gt 0.028
_refine_ls_shift/su_max 0.0012
_refine_ls_shift/su_mean 0.0001
_refine_ls_structure_factor_coef F
_refine_ls_weighting_details
;                                  
w =  1/{[\s~cs~(F^2^)+B+(1+A)F^2^]^1/2^-|F|}^2^                          
A = 0.03, B = 0.1
;
_refine_ls_weighting_scheme calc
_refine_ls_wR_factor_ref 0.033
_reflns_number_gt 6422
_reflns_number_total 7728
_reflns_threshold_expression I>2\s(I)
_cod_data_source_file b103844n.txt
_cod_data_source_block Febztpenbr
_cod_depositor_comments
;
The following automatic conversions were performed:

'_atom_site_thermal_displace_type' tag value 'Uij' was replaced with
'Uani' value 39 times.

Automatic conversion script
Id: cif_fix_values 1646 2011-03-28 12:23:43Z adriana 
;
_cod_original_sg_symbol_H-M Pbca
_cod_original_formula_sum 'C27 H29 Br1 Cl1 Fe1 N5 O4'
_cod_database_code 7010790

loop_
_symmetry_equiv_pos_as_xyz
+x,+y,+z
1/2-x,-y,1/2+z
-x,1/2+y,1/2-z
1/2+x,1/2-y,-z
-x,-y,-z
1/2+x,+y,1/2-z
+x,1/2-y,1/2+z
1/2-x,1/2+y,+z

loop_
_atom_site_aniso_label
_atom_site_aniso_U_11
_atom_site_aniso_U_22
_atom_site_aniso_U_33
_atom_site_aniso_U_12
_atom_site_aniso_U_13
_atom_site_aniso_U_23
Fe 0.0137(1) 0.0177(1) 0.0149(1) 0.0011(1) 0.0013(1) 0.0006(1)
Br 0.01491(8) 0.03180(10) 0.02149(9) 0.00341(7) 0.00134(6) -0.00115(7)
N1 0.0159(7) 0.0180(7) 0.0157(6) -0.0001(5) 0.0013(5) 0.0022(5)
N4 0.0156(7) 0.0181(6) 0.0178(7) 0.0011(5) 0.0005(5) 0.0001(5)
N11 0.0179(7) 0.0200(7) 0.0171(7) 0.0008(5) 0.0001(5) 0.0024(5)
N21 0.0164(7) 0.0208(7) 0.0164(7) 0.0005(5) 0.0007(5) 0.0019(5)
N31 0.0183(7) 0.0205(7) 0.0179(7) 0.0004(5) -0.0004(5) 0.0005(5)
C2 0.0151(8) 0.0212(8) 0.0213(8) -0.0007(6) 0.0034(6) 0.0027(6)
C3 0.0172(8) 0.0209(8) 0.0169(8) 0.0000(6) 0.0035(6) 0.0013(6)
C12 0.0191(8) 0.0265(9) 0.0185(8) -0.0005(7) 0.0001(7) 0.0035(7)
C13 0.0242(9) 0.0264(9) 0.0254(9) -0.0068(7) -0.0033(7) 0.0048(7)
C14 0.0318(10) 0.0215(9) 0.0295(10) -0.0031(7) -0.0059(8) -0.0005(7)
C15 0.0271(10) 0.0222(8) 0.0226(9) 0.0018(7) -0.0004(7) -0.0021(7)
C16 0.0189(8) 0.0214(8) 0.0160(7) 0.0013(6) -0.0016(6) 0.0009(6)
C17 0.0201(8) 0.0215(8) 0.0204(8) 0.0019(7) 0.0035(7) -0.0016(6)
C22 0.0196(8) 0.0240(8) 0.0187(8) 0.0015(7) 0.0026(6) 0.0013(6)
C23 0.0289(10) 0.0228(8) 0.0186(8) -0.0005(7) 0.0008(7) -0.0005(7)
C24 0.0269(10) 0.0262(9) 0.0208(8) -0.0059(7) -0.0053(7) 0.0021(7)
C25 0.0185(8) 0.0226(8) 0.0238(9) -0.0003(7) -0.0026(7) 0.0055(7)
C26 0.0170(8) 0.0186(8) 0.0175(7) -0.0012(6) 0.0007(6) 0.0048(6)
C27 0.0169(8) 0.0217(8) 0.0191(8) 0.0027(6) -0.0009(6) 0.0029(6)
C32 0.0217(9) 0.0223(8) 0.0232(9) 0.0011(7) -0.0014(7) -0.0008(7)
C33 0.0195(9) 0.0293(9) 0.0259(9) 0.0027(7) -0.0025(7) -0.0092(7)
C34 0.0207(9) 0.0404(11) 0.0189(8) 0.0060(8) -0.0040(7) -0.0033(7)
C35 0.0220(9) 0.0299(9) 0.0202(8) 0.0060(7) -0.0013(7) 0.0038(7)
C36 0.0155(8) 0.0223(8) 0.0180(8) 0.0032(6) 0.0018(6) 0.0005(6)
C37 0.0187(8) 0.0198(8) 0.0202(8) 0.0024(6) 0.0000(6) 0.0038(6)
C41 0.0208(9) 0.0199(8) 0.0196(8) -0.0012(6) 0.0010(7) -0.0006(6)
C42 0.0227(9) 0.0193(8) 0.0177(8) -0.0027(6) -0.0002(7) -0.0012(6)
C43 0.0230(9) 0.0249(9) 0.0219(9) -0.0014(7) -0.0028(7) -0.0007(7)
C44 0.0252(10) 0.0337(10) 0.0230(9) -0.0080(8) 0.0037(7) -0.0040(8)
C45 0.0405(11) 0.0230(9) 0.0177(8) -0.0088(8) 0.0017(8) -0.0005(7)
C46 0.0352(11) 0.0180(8) 0.0247(9) 0.0002(7) -0.0054(8) -0.0018(7)
C47 0.0234(9) 0.0207(8) 0.0254(9) -0.0007(7) -0.0006(7) -0.0034(7)
Cl1 0.0188(2) 0.0219(2) 0.0286(2) -0.0014(2) 0.0018(2) 0.0012(2)
O1 0.0608(11) 0.0399(9) 0.0332(8) 0.0019(8) -0.0058(8) 0.0100(7)
O2 0.0413(9) 0.0293(8) 0.0605(11) -0.0067(7) 0.0227(8) -0.0131(7)
O3 0.0336(8) 0.0339(8) 0.0402(8) -0.0006(6) 0.0155(7) -0.0030(6)
O4 0.0286(8) 0.0695(11) 0.0462(10) -0.0124(8) -0.0106(7) 0.0055(9)

loop_
_atom_site_label
_atom_site_fract_x
_atom_site_fract_y
_atom_site_fract_z
_atom_site_U_iso_or_equiv
_atom_site_thermal_displace_type
Fe 0.36766(1) 0.22766(1) 0.71791(1) 0.0154(1) Uani
Br 0.238340(10) 0.277503(10) 0.765255(10) 0.02274(9) Uani
N1 0.49098(8) 0.18722(8) 0.69211(8) 0.0165(6) Uani
N4 0.41297(8) 0.32274(8) 0.64656(8) 0.0172(7) Uani
N11 0.36036(9) 0.10715(8) 0.72652(8) 0.0183(7) Uani
N21 0.43771(9) 0.25925(8) 0.81660(8) 0.0179(7) Uani
N31 0.31202(9) 0.21029(8) 0.60463(8) 0.0189(7) Uani
C2 0.53588(10) 0.24470(10) 0.64951(10) 0.0192(8) Uani
C3 0.47915(10) 0.29022(9) 0.60186(9) 0.0183(8) Uani
C12 0.29891(11) 0.06795(10) 0.75584(9) 0.0214(8) Uani
C13 0.28816(12) -0.00771(11) 0.74193(10) 0.0253(9) Uani
C14 0.34235(12) -0.04381(10) 0.69610(11) 0.0276(10) Uani
C15 0.40632(11) -0.00450(10) 0.66709(10) 0.0240(9) Uani
C16 0.41373(10) 0.07115(9) 0.68352(9) 0.0188(8) Uani
C17 0.48026(11) 0.11727(10) 0.65025(10) 0.0207(8) Uani
C22 0.41704(11) 0.31148(10) 0.86663(9) 0.0208(8) Uani
C23 0.46973(12) 0.33841(10) 0.91949(10) 0.0234(9) Uani
C24 0.54745(12) 0.31050(10) 0.92121(10) 0.0246(9) Uani
C25 0.56958(11) 0.25649(10) 0.86998(10) 0.0216(8) Uani
C26 0.51346(10) 0.23203(9) 0.81876(9) 0.0177(8) Uani
C27 0.53201(10) 0.17160(9) 0.76312(9) 0.0193(8) Uani
C32 0.27758(11) 0.14856(10) 0.57601(10) 0.0224(9) Uani
C33 0.23759(11) 0.14809(11) 0.50899(10) 0.0249(9) Uani
C34 0.23208(11) 0.21393(11) 0.46939(10) 0.0267(9) Uani
C35 0.26742(11) 0.27757(10) 0.49771(10) 0.0240(9) Uani
C36 0.30643(10) 0.27414(9) 0.56546(9) 0.0186(8) Uani
C37 0.34387(10) 0.34262(9) 0.59883(9) 0.0196(8) Uani
C41 0.43960(11) 0.38885(9) 0.69089(9) 0.0201(8) Uani
C42 0.47144(11) 0.45432(9) 0.64669(9) 0.0199(8) Uani
C43 0.55375(11) 0.46189(10) 0.63502(10) 0.0233(9) Uani
C44 0.58469(12) 0.52247(11) 0.59597(10) 0.0273(9) Uani
C45 0.53277(13) 0.57600(10) 0.56833(10) 0.0271(9) Uani
C46 0.45066(12) 0.56872(10) 0.57827(10) 0.0260(9) Uani
C47 0.41988(11) 0.50845(10) 0.61795(10) 0.0232(9) Uani
Cl1 0.66638(3) 0.03120(2) 0.55187(3) 0.0231(2) Uani
O1 0.68366(11) -0.02753(9) 0.60294(9) 0.0446(10) Uani
O2 0.66548(10) 0.10095(8) 0.59208(10) 0.0437(9) Uani
O3 0.72840(9) 0.03440(8) 0.49602(9) 0.0359(8) Uani
O4 0.59005(10) 0.01859(10) 0.51868(9) 0.0481(10) Uani
H2a 0.57428 0.22065 0.61876 0.0230 Uiso
H2b 0.56280 0.27708 0.68294 0.0230 Uiso
H3a 0.50846 0.32953 0.57908 0.0220 Uiso
H3b 0.45678 0.25879 0.56489 0.0220 Uiso
H12 0.26170 0.09293 0.78708 0.0256 Uiso
H13 0.24450 -0.03416 0.76344 0.0304 Uiso
H14 0.33551 -0.09524 0.68474 0.0331 Uiso
H15 0.44469 -0.02866 0.63641 0.0288 Uiso
H17a 0.52895 0.08950 0.65147 0.0248 Uiso
H17b 0.46705 0.12889 0.60051 0.0248 Uiso
H22 0.36379 0.33074 0.86561 0.0249 Uiso
H23 0.45294 0.37532 0.95391 0.0281 Uiso
H24 0.58497 0.32799 0.95682 0.0296 Uiso
H25 0.62255 0.23655 0.87004 0.0259 Uiso
H27a 0.58847 0.16968 0.75513 0.0231 Uiso
H27b 0.51402 0.12488 0.78175 0.0231 Uiso
H32 0.28092 0.10323 0.60313 0.0269 Uiso
H33 0.21434 0.10334 0.49052 0.0299 Uiso
H34 0.20445 0.21536 0.42348 0.0320 Uiso
H35 0.26509 0.32327 0.47112 0.0288 Uiso
H37a 0.36201 0.37451 0.56033 0.0235 Uiso
H37b 0.30467 0.36799 0.62762 0.0235 Uiso
H41a 0.48102 0.37283 0.72339 0.0242 Uiso
H41b 0.39486 0.40585 0.71889 0.0242 Uiso
H43 0.58945 0.42515 0.65400 0.0279 Uiso
H44 0.64104 0.52698 0.58837 0.0328 Uiso
H45 0.55359 0.61791 0.54243 0.0325 Uiso
H46 0.41514 0.60490 0.55799 0.0311 Uiso
H47 0.36349 0.50422 0.62546 0.0278 Uiso

loop_
_geom_angle_atom_site_label_1
_geom_angle_atom_site_label_2
_geom_angle_atom_site_label_3
_geom_angle
_geom_angle_publ_flag
Br Fe N1 171.38(4) yes
Br Fe N4 102.42(4) yes
Br Fe N11 106.54(4) yes
Br Fe N21 94.89(4) yes
Br Fe N31 90.48(4) yes
N1 Fe N4 79.53(5) yes
N1 Fe N11 75.09(5) yes
N1 Fe N21 76.53(5) yes
N1 Fe N31 98.11(5) yes
N4 Fe N11 143.87(5) yes
N4 Fe N21 95.39(5) yes
N4 Fe N31 73.92(5) yes
N11 Fe N21 103.09(5) yes
N11 Fe N31 84.60(5) yes
N21 Fe N31 168.89(5) yes
Fe N1 C2 110.3(1) yes
Fe N1 C17 105.8(1) yes
Fe N1 C27 107.7(1) yes
Fe N4 C3 105.2(1) yes
Fe N4 C37 104.8(1) yes
Fe N4 C41 112.7(1) yes
Fe N11 C12 126.1(1) yes
Fe N11 C16 113.5(1) yes
Fe N21 C22 126.0(1) yes
Fe N21 C26 115.0(1) yes
Fe N31 C32 129.2(1) yes
Fe N31 C36 112.8(1) yes
C17 N1 C27 110.0(1) no
C2 N1 C17 112.4(1) no
C2 N1 C27 110.5(1) no
C3 N4 C37 110.5(1) no
C37 N4 C41 110.6(1) no
C3 N4 C41 112.5(1) no
C12 N11 C16 118.6(1) no
C22 N21 C26 118.0(1) no
C32 N31 C36 117.6(1) no
N1 C2 C3 110.8(1) no
N4 C3 C2 111.2(1) no
N11 C12 C13 122.2(2) no
C12 C13 C14 118.7(2) no
C13 C14 C15 119.5(2) no
C14 C15 C16 118.9(2) no
N11 C16 C15 122.1(2) no
N11 C16 C17 117.0(1) no
C15 C16 C17 120.9(2) no
N1 C17 C16 110.4(1) no
N21 C22 C23 123.1(2) no
C22 C23 C24 118.7(2) no
C23 C24 C25 118.9(2) no
C24 C25 C26 119.2(2) no
N21 C26 C25 122.2(2) no
N21 C26 C27 115.4(1) no
C25 C26 C27 122.4(2) no
N1 C27 C26 110.5(1) no
N31 C32 C33 123.1(2) no
C32 C33 C34 118.8(2) no
C33 C34 C35 118.8(2) no
C34 C35 C36 119.4(2) no
N31 C36 C35 122.3(2) no
N31 C36 C37 116.9(1) no
C35 C36 C37 120.8(2) no
N4 C37 C36 111.1(1) no
N4 C41 C42 115.6(1) no
C43 C42 C47 118.7(2) no
C41 C42 C43 120.0(2) no
C41 C42 C47 121.3(2) no
C42 C43 C44 121.1(2) no
C43 C44 C45 119.5(2) no
C44 C45 C46 120.2(2) no
C45 C46 C47 120.2(2) no
C42 C47 C46 120.3(2) no
O1 Cl1 O2 108.1(1) no
O1 Cl1 O3 109.8(1) no
O1 Cl1 O4 109.6(1) no
O2 Cl1 O3 109.0(1) no
O2 Cl1 O4 109.9(1) no
O3 Cl1 O4 110.3(1) no
H2a C2 H2b 109.5 no
N1 C2 H2a 109.1 no
C3 C2 H2a 109.1 no
N1 C2 H2b 109.1 no
C3 C2 H2b 109.1 no
H3a C3 H3b 109.5 no
N4 C3 H3a 109.0 no
C2 C3 H3a 109.0 no
N4 C3 H3b 109.0 no
C2 C3 H3b 109.0 no
N11 C12 H12 118.9 no
C13 C12 H12 118.9 no
C14 C13 H13 120.7 no
C12 C13 H13 120.7 no
C15 C14 H14 120.3 no
C13 C14 H14 120.3 no
C14 C15 H15 120.6 no
C16 C15 H15 120.6 no
H17a C17 H17b 109.5 no
N1 C17 H17a 109.2 no
C16 C17 H17a 109.2 no
N1 C17 H17b 109.2 no
C16 C17 H17b 109.2 no
N21 C22 H22 118.5 no
C23 C22 H22 118.5 no
C22 C23 H23 120.7 no
C24 C23 H23 120.7 no
C23 C24 H24 120.6 no
C25 C24 H24 120.6 no
C26 C25 H25 120.4 no
C24 C25 H25 120.4 no
H27a C27 H27b 109.5 no
N1 C27 H27a 109.2 no
C26 C27 H27a 109.2 no
N1 C27 H27b 109.2 no
C26 C27 H27b 109.2 no
N31 C32 H32 118.5 no
C33 C32 H32 118.5 no
C34 C33 H33 120.6 no
C32 C33 H33 120.6 no
C35 C34 H34 120.6 no
C33 C34 H34 120.6 no
C34 C35 H35 120.3 no
C36 C35 H35 120.3 no
H37a C37 H37b 109.5 no
N4 C37 H37a 109.1 no
C36 C37 H37a 109.1 no
N4 C37 H37b 109.1 no
C36 C37 H37b 109.1 no
H41a C41 H41b 109.5 no
N4 C41 H41a 107.9 no
C42 C41 H41a 107.9 no
N4 C41 H41b 107.9 no
C42 C41 H41b 107.9 no
C42 C43 H43 119.5 no
C44 C43 H43 119.5 no
C45 C44 H44 120.2 no
C43 C44 H44 120.2 no
C46 C45 H45 119.9 no
C44 C45 H45 119.9 no
C45 C46 H46 119.9 no
C47 C46 H46 119.9 no
C46 C47 H47 119.8 no
C42 C47 H47 119.8 no

loop_
_geom_bond_atom_site_label_1
_geom_bond_atom_site_label_2
_geom_bond_distance
_geom_bond_publ_flag
Fe N1 2.223(1) yes
Fe N4 2.265(1) yes
Fe N11 2.166(1) yes
Fe N21 2.206(1) yes
Fe N31 2.271(1) yes
Fe Br 2.4801(3) yes
N1 C17 1.474(2) no
N1 C27 1.482(2) no
N1 C2 1.487(2) no
N4 C37 1.481(2) no
N4 C3 1.485(2) no
N4 C41 1.497(2) no
N11 C16 1.345(2) no
N11 C12 1.348(2) no
N21 C22 1.346(2) no
N21 C26 1.351(2) no
N31 C32 1.348(2) no
N31 C36 1.348(2) no
C2 C3 1.516(2) no
C12 C13 1.389(2) no
C13 C14 1.385(3) no
C14 C15 1.379(3) no
C15 C16 1.392(2) no
C16 C17 1.506(2) no
C22 C23 1.384(2) no
C23 C24 1.385(3) no
C24 C25 1.389(3) no
C25 C26 1.386(2) no
C26 C27 1.510(2) no
C32 C33 1.384(2) no
C33 C34 1.382(3) no
C34 C35 1.380(3) no
C35 C36 1.389(2) no
C36 C37 1.502(2) no
C41 C42 1.514(2) no
C42 C43 1.391(2) no
C42 C47 1.394(2) no
C43 C44 1.393(2) no
C44 C45 1.383(3) no
C45 C46 1.383(3) no
C46 C47 1.393(2) no
Cl1 O1 1.429(2) no
Cl1 O2 1.445(2) no
Cl1 O3 1.445(1) no
Cl1 O4 1.422(2) no
C2 H2a 0.950 no
C2 H2b 0.950 no
C3 H3a 0.950 no
C3 H3b 0.950 no
C12 H12 0.950 no
C13 H13 0.950 no
C14 H14 0.950 no
C15 H15 0.950 no
C17 H17a 0.950 no
C17 H17b 0.950 no
C22 H22 0.950 no
C23 H23 0.950 no
C24 H24 0.950 no
C25 H25 0.950 no
C27 H27a 0.950 no
C27 H27b 0.950 no
C32 H32 0.950 no
C33 H33 0.950 no
C34 H34 0.950 no
C35 H35 0.950 no
C37 H37a 0.950 no
C37 H37b 0.950 no
C41 H41a 0.950 no
C41 H41b 0.950 no
C43 H43 0.950 no
C44 H44 0.950 no
C45 H45 0.950 no
C46 H46 0.950 no
C47 H47 0.950 no

loop_
_geom_torsion_atom_site_label_1
_geom_torsion_atom_site_label_2
_geom_torsion_atom_site_label_3
_geom_torsion_atom_site_label_4
_geom_torsion
_geom_torsion_publ_flag
Fe N1 C2 C3 -31.0(2) no
N1 C2 C3 N4 54.0(2) no
C2 C3 N4 Fe -46.7(1) no
C3 N4 Fe N1 22.3(1) no
C3 C2 N1 C17 86.9(2) no
C3 C2 N1 C27 -149.9(1) no
C2 C3 N4 C37 -159.4(1) no
C2 C3 N4 C41 76.4(2) no
